data_7226519
loop_
_publ_author_name
'Shanmugapriya, Jayabalan'
'Rajaguru, Kandasamy'
'Sivaraman, Gandhi'
'Muthusubramanian, Shanmugam'
'Bhuvanesh, Nattamai'

_publ_section_title
;
 Boranil dye based &#x201C;turn-on&#x201D; fluorescent probes for
 detection of hydrogen peroxide and their cell imaging application
;
_journal_issue 89
_journal_name_full 'RSC Adv.'
_journal_page_first 85838
_journal_paper_doi 10.1039/C6RA17863D
_journal_volume 6
_journal_year 2016
_chemical_formula_moiety 'C23 H18 N4 O'
_chemical_formula_sum 'C23 H18 N4 O'
_chemical_formula_weight 366.41
_chemical_name_systematic
;
 ?
;
_space_group_crystal_system monoclinic
_space_group_IT_number 15
_space_group_name_Hall '-C 2yc'
_space_group_name_H-M_alt 'C 1 2/c 1'
_symmetry_space_group_name_Hall '-C 2yc'
_symmetry_space_group_name_H-M 'C 1 2/c 1'
_atom_sites_solution_hydrogens geom
_audit_creation_date 2015-11-24
_audit_creation_method
;
Olex2 1.2-beta
(compiled 2015.11.10 svn.r3248 for OlexSys, GUI svn.r5133)
;
_audit_update_record
;
2016-02-26 deposited with the CCDC.
2016-09-05 downloaded from the CCDC.
;
_cell_angle_alpha 90
_cell_angle_beta 129.2990(10)
_cell_angle_gamma 90
_cell_formula_units_Z 8
_cell_length_a 21.2631(7)
_cell_length_b 14.0448(4)
_cell_length_c 16.2080(9)
_cell_measurement_reflns_used 9973
_cell_measurement_temperature 110.15
_cell_measurement_theta_max 62.344
_cell_measurement_theta_min 4.138
_cell_volume 3745.7(3)
_computing_cell_refinement 'SAINT v8.34A (Bruker, 2013)'
_computing_data_reduction 'SAINT v8.34A (Bruker, 2013)'
_computing_molecular_graphics 'Olex2 (Dolomanov et al., 2009)'
_computing_publication_material 'Olex2 (Dolomanov et al., 2009)'
_computing_structure_refinement 'XL (Sheldrick, 2008)'
_diffrn_ambient_temperature 110.15
_diffrn_measured_fraction_theta_full 0.801
_diffrn_measured_fraction_theta_max 0.958
_diffrn_measurement_device_type 'Bruker APEX-II CCD'
_diffrn_measurement_method '\f and \w scans'
_diffrn_radiation_type CuK\a
_diffrn_radiation_wavelength 1.54178
_diffrn_reflns_av_R_equivalents 0.0331
_diffrn_reflns_av_unetI/netI 0.0195
_diffrn_reflns_Laue_measured_fraction_full 0.801
_diffrn_reflns_Laue_measured_fraction_max 0.958
_diffrn_reflns_limit_h_max 23
_diffrn_reflns_limit_h_min -24
_diffrn_reflns_limit_k_max 15
_diffrn_reflns_limit_k_min -15
_diffrn_reflns_limit_l_max 18
_diffrn_reflns_limit_l_min -18
_diffrn_reflns_number 26351
_diffrn_reflns_point_group_measured_fraction_full 0.801
_diffrn_reflns_point_group_measured_fraction_max 0.958
_diffrn_reflns_theta_full 67.679
_diffrn_reflns_theta_max 60.588
_diffrn_reflns_theta_min 4.138
_diffrn_standards_number 0
_exptl_absorpt_coefficient_mu 0.657
_exptl_absorpt_correction_T_max 0.7519
_exptl_absorpt_correction_T_min 0.5521
_exptl_absorpt_correction_type multi-scan
_exptl_absorpt_process_details
;
SADABS-2014/3 (Bruker,2014/3) was used for absorption correction.
wR2(int) was 0.1508 before and 0.0461 after correction.
The Ratio of minimum to maximum transmission is 0.7343.
The \l/2 correction factor is Not present.
;
_exptl_crystal_colour colourless
_exptl_crystal_colour_primary colourless
_exptl_crystal_density_diffrn 1.300
_exptl_crystal_description block
_exptl_crystal_F_000 1536
_exptl_crystal_size_max 0.48
_exptl_crystal_size_mid 0.35
_exptl_crystal_size_min 0.18
_refine_diff_density_max 0.173
_refine_diff_density_min -0.269
_refine_diff_density_rms 0.040
_refine_ls_extinction_method none
_refine_ls_goodness_of_fit_ref 1.063
_refine_ls_hydrogen_treatment constr
_refine_ls_matrix_type full
_refine_ls_number_parameters 254
_refine_ls_number_reflns 2722
_refine_ls_number_restraints 0
_refine_ls_restrained_S_all 1.063
_refine_ls_R_factor_all 0.0353
_refine_ls_R_factor_gt 0.0341
_refine_ls_shift/su_max 0.000
_refine_ls_shift/su_mean 0.000
_refine_ls_structure_factor_coef Fsqd
_refine_ls_weighting_details 'w=1/[\s^2^(Fo^2^)+(0.0503P)^2^+1.9442P] where P=(Fo^2^+2Fc^2^)/3'
_refine_ls_weighting_scheme calc
_refine_ls_wR_factor_gt 0.0878
_refine_ls_wR_factor_ref 0.0889
_reflns_Friedel_coverage 0.000
_reflns_number_gt 2597
_reflns_number_total 2722
_reflns_threshold_expression 'I > 2\s(I)'
_cod_data_source_file c6ra17863d2.cif
_cod_data_source_block papaecu
_cod_database_code 7226519
_shelxl_version_number 2014-3
_shelx_space_group_comment
;
The symmetry employed for this shelxl refinement is uniquely defined
by the following loop, which should always be used as a source of
symmetry information in preference to the above space-group names.
They are only intended as comments.
;
_shelx_estimated_absorpt_t_max 0.891
_shelx_estimated_absorpt_t_min 0.743
_olex2_refinement_description
;
1. Fixed Uiso
 At 1.2 times of:
  All C(H) groups, All C(H,H) groups
 At 1.5 times of:
  All C(H,H,H) groups
2.a Secondary CH2 refined with riding coordinates:
 C22(H22A,H22B)
2.b Aromatic/amide H refined with riding coordinates:
 C7(H7), C8(H8), C9(H9), C10(H10), C11(H11), C12(H12), C13(H13), C14(H14),
 C16(H16), C17(H17), C18(H18), C19(H19), C20(H20)
2.c Idealised Me refined as rotating group:
 C23(H23A,H23B,H23C)
;
_olex2_submission_special_instructions 'No special instructions were received'

loop_
_space_group_symop_operation_xyz
'x, y, z'
'-x, y, -z+1/2'
'x+1/2, y+1/2, z'
'-x+1/2, y+1/2, -z+1/2'
'-x, -y, -z'
'x, -y, z-1/2'
'-x+1/2, -y+1/2, -z'
'x+1/2, -y+1/2, z-1/2'

loop_
_atom_site_label
_atom_site_type_symbol
_atom_site_fract_x
_atom_site_fract_y
_atom_site_fract_z
_atom_site_U_iso_or_equiv
_atom_site_adp_type
_atom_site_occupancy
_atom_site_site_symmetry_order
_atom_site_calc_flag
_atom_site_refinement_flags_posn
O1 O 0.60843(6) 0.51885(6) 0.49261(7) 0.0281(2) Uani 1 1 d .
N1 N 0.62022(6) 0.37871(7) 0.42939(8) 0.0231(2) Uani 1 1 d .
N2 N 0.64311(6) 0.13061(7) 0.52286(8) 0.0217(2) Uani 1 1 d .
N3 N 0.61283(7) -0.02262(7) 0.49246(9) 0.0289(3) Uani 1 1 d .
N4 N 0.60394(8) 0.47751(8) 0.69699(9) 0.0359(3) Uani 1 1 d .
C1 C 0.62845(7) 0.28290(8) 0.43542(9) 0.0213(3) Uani 1 1 d .
C2 C 0.63364(7) 0.23201(8) 0.51360(9) 0.0213(3) Uani 1 1 d .
C3 C 0.62936(7) 0.27919(9) 0.58609(9) 0.0219(3) Uani 1 1 d .
C4 C 0.62054(7) 0.37776(8) 0.57774(9) 0.0230(3) Uani 1 1 d .
C5 C 0.61664(7) 0.42393(8) 0.49744(9) 0.0228(3) Uani 1 1 d .
C6 C 0.62777(7) 0.24073(8) 0.35018(10) 0.0218(3) Uani 1 1 d .
C7 C 0.58889(7) 0.29240(8) 0.25568(9) 0.0240(3) Uani 1 1 d .
H7 H 0.5643 0.3518 0.2481 0.029 Uiso 1 1 calc R
C8 C 0.58564(8) 0.25846(9) 0.17277(10) 0.0271(3) Uani 1 1 d .
H8 H 0.5591 0.2946 0.1091 0.033 Uiso 1 1 calc R
C9 C 0.62115(8) 0.17172(9) 0.18251(10) 0.0283(3) Uani 1 1 d .
H9 H 0.6180 0.1477 0.1252 0.034 Uiso 1 1 calc R
C10 C 0.66119(8) 0.12052(9) 0.27641(10) 0.0281(3) Uani 1 1 d .
H10 H 0.6864 0.0617 0.2837 0.034 Uiso 1 1 calc R
C11 C 0.66495(8) 0.15411(9) 0.36002(10) 0.0252(3) Uani 1 1 d .
H11 H 0.6928 0.1183 0.4241 0.030 Uiso 1 1 calc R
C12 C 0.58433(8) 0.06441(8) 0.46113(10) 0.0246(3) Uani 1 1 d .
H12 H 0.5294 0.0791 0.4026 0.030 Uiso 1 1 calc R
C13 C 0.69346(8) -0.01169(9) 0.57782(10) 0.0274(3) Uani 1 1 d .
H13 H 0.7304 -0.0627 0.6171 0.033 Uiso 1 1 calc R
C14 C 0.71349(8) 0.08185(9) 0.59872(10) 0.0265(3) Uani 1 1 d .
H14 H 0.7653 0.1081 0.6541 0.032 Uiso 1 1 calc R
C15 C 0.63285(8) 0.22620(8) 0.66865(9) 0.0229(3) Uani 1 1 d .
C16 C 0.57052(8) 0.16482(8) 0.63979(10) 0.0261(3) Uani 1 1 d .
H16 H 0.5260 0.1545 0.5666 0.031 Uiso 1 1 calc R
C17 C 0.57325(9) 0.11877(9) 0.71735(11) 0.0323(3) Uani 1 1 d .
H17 H 0.5300 0.0779 0.6971 0.039 Uiso 1 1 calc R
C18 C 0.63803(9) 0.13164(10) 0.82352(11) 0.0363(3) Uani 1 1 d .
H18 H 0.6397 0.0995 0.8764 0.044 Uiso 1 1 calc R
C19 C 0.70056(9) 0.19138(11) 0.85281(11) 0.0392(4) Uani 1 1 d .
H19 H 0.7456 0.2000 0.9261 0.047 Uiso 1 1 calc R
C20 C 0.69816(8) 0.23904(10) 0.77590(10) 0.0325(3) Uani 1 1 d .
H20 H 0.7413 0.2805 0.7967 0.039 Uiso 1 1 calc R
C21 C 0.61201(8) 0.43272(9) 0.64489(10) 0.0260(3) Uani 1 1 d .
C22 C 0.60168(9) 0.56789(9) 0.40837(11) 0.0313(3) Uani 1 1 d .
H22A H 0.5614 0.5357 0.3391 0.038 Uiso 1 1 calc R
H22B H 0.6548 0.5686 0.4238 0.038 Uiso 1 1 calc R
C23 C 0.57458(9) 0.66784(9) 0.40519(13) 0.0387(4) Uani 1 1 d .
H23A H 0.5735 0.7055 0.3534 0.058 Uiso 1 1 calc GR
H23B H 0.6126 0.6968 0.4760 0.058 Uiso 1 1 calc GR
H23C H 0.5200 0.6662 0.3841 0.058 Uiso 1 1 calc GR

loop_
_atom_site_aniso_label
_atom_site_aniso_U_11
_atom_site_aniso_U_22
_atom_site_aniso_U_33
_atom_site_aniso_U_23
_atom_site_aniso_U_13
_atom_site_aniso_U_12
O1 0.0397(6) 0.0175(5) 0.0315(5) 0.0003(3) 0.0246(5) -0.0003(3)
N1 0.0242(6) 0.0209(5) 0.0236(5) -0.0004(4) 0.0149(5) -0.0013(4)
N2 0.0238(6) 0.0196(5) 0.0241(5) 0.0007(4) 0.0164(5) -0.0002(4)
N3 0.0360(7) 0.0213(6) 0.0361(6) -0.0008(4) 0.0259(6) 0.0004(4)
N4 0.0468(8) 0.0306(6) 0.0380(6) -0.0083(5) 0.0305(6) -0.0065(5)
C1 0.0167(7) 0.0217(6) 0.0229(6) -0.0003(5) 0.0112(5) -0.0013(4)
C2 0.0194(7) 0.0201(6) 0.0226(6) -0.0002(5) 0.0124(6) -0.0013(4)
C3 0.0174(7) 0.0239(6) 0.0207(6) -0.0011(5) 0.0104(5) -0.0028(4)
C4 0.0212(7) 0.0238(6) 0.0222(6) -0.0035(5) 0.0129(6) -0.0043(5)
C5 0.0221(7) 0.0192(6) 0.0247(6) -0.0017(5) 0.0137(6) -0.0021(4)
C6 0.0192(7) 0.0230(6) 0.0244(6) -0.0025(5) 0.0142(6) -0.0046(5)
C7 0.0226(7) 0.0241(6) 0.0258(6) -0.0004(5) 0.0155(6) -0.0016(5)
C8 0.0238(8) 0.0341(7) 0.0232(6) -0.0006(5) 0.0148(6) -0.0025(5)
C9 0.0268(8) 0.0343(7) 0.0295(7) -0.0091(5) 0.0205(6) -0.0073(5)
C10 0.0275(8) 0.0258(6) 0.0375(7) -0.0036(5) 0.0237(6) -0.0021(5)
C11 0.0253(7) 0.0244(6) 0.0296(6) 0.0008(5) 0.0191(6) -0.0012(5)
C12 0.0263(7) 0.0214(6) 0.0290(6) -0.0025(5) 0.0188(6) -0.0011(5)
C13 0.0303(8) 0.0240(7) 0.0311(7) 0.0068(5) 0.0210(6) 0.0066(5)
C14 0.0243(7) 0.0287(7) 0.0253(6) 0.0042(5) 0.0152(6) 0.0027(5)
C15 0.0265(7) 0.0212(6) 0.0248(6) 0.0005(5) 0.0180(6) 0.0016(5)
C16 0.0317(8) 0.0220(6) 0.0286(6) -0.0028(5) 0.0209(6) -0.0014(5)
C17 0.0480(9) 0.0216(6) 0.0435(8) -0.0029(5) 0.0367(7) -0.0044(5)
C18 0.0554(10) 0.0307(7) 0.0387(8) 0.0080(6) 0.0373(8) 0.0057(6)
C19 0.0383(9) 0.0513(9) 0.0240(7) 0.0039(6) 0.0178(7) 0.0037(7)
C20 0.0308(8) 0.0387(8) 0.0282(7) -0.0009(6) 0.0187(7) -0.0049(6)
C21 0.0287(8) 0.0224(6) 0.0272(6) -0.0027(5) 0.0178(6) -0.0052(5)
C22 0.0410(9) 0.0235(7) 0.0351(7) 0.0058(5) 0.0268(7) 0.0012(5)
C23 0.0424(9) 0.0245(7) 0.0570(9) 0.0081(6) 0.0352(8) 0.0038(6)

loop_
_atom_type_symbol
_atom_type_description
_atom_type_scat_dispersion_real
_atom_type_scat_dispersion_imag
_atom_type_scat_source
C C 0.0181 0.0091 'International Tables Vol C Tables 4.2.6.8 and 6.1.1.4'
H H 0.0000 0.0000 'International Tables Vol C Tables 4.2.6.8 and 6.1.1.4'
N N 0.0311 0.0180 'International Tables Vol C Tables 4.2.6.8 and 6.1.1.4'
O O 0.0492 0.0322 'International Tables Vol C Tables 4.2.6.8 and 6.1.1.4'

loop_
_geom_angle_atom_site_label_1
_geom_angle_atom_site_label_2
_geom_angle_atom_site_label_3
_geom_angle
C5 O1 C22 117.27(9)
C5 N1 C1 119.54(10)
C12 N2 C2 126.93(10)
C12 N2 C14 106.88(10)
C14 N2 C2 126.16(10)
C12 N3 C13 105.19(10)
N1 C1 C2 120.46(10)
N1 C1 C6 113.73(10)
C2 C1 C6 125.77(10)
C1 C2 N2 121.92(10)
C1 C2 C3 120.58(11)
C3 C2 N2 117.49(10)
C2 C3 C15 121.57(11)
C4 C3 C2 117.72(11)
C4 C3 C15 120.71(10)
C3 C4 C5 118.23(11)
C3 C4 C21 122.32(11)
C5 C4 C21 119.39(11)
O1 C5 C4 116.18(10)
N1 C5 O1 120.37(10)
N1 C5 C4 123.46(11)
C7 C6 C1 117.39(10)
C7 C6 C11 118.31(11)
C11 C6 C1 124.28(11)
C6 C7 H7 119.5
C8 C7 C6 121.06(11)
C8 C7 H7 119.5
C7 C8 H8 119.9
C7 C8 C9 120.13(11)
C9 C8 H8 119.9
C8 C9 H9 120.3
C10 C9 C8 119.49(11)
C10 C9 H9 120.3
C9 C10 H10 119.6
C9 C10 C11 120.77(12)
C11 C10 H10 119.6
C6 C11 H11 119.9
C10 C11 C6 120.22(12)
C10 C11 H11 119.9
N2 C12 H12 124.2
N3 C12 N2 111.59(11)
N3 C12 H12 124.2
N3 C13 H13 124.6
C14 C13 N3 110.82(11)
C14 C13 H13 124.6
N2 C14 H14 127.2
C13 C14 N2 105.52(11)
C13 C14 H14 127.2
C16 C15 C3 120.83(11)
C20 C15 C3 120.06(11)
C20 C15 C16 119.10(11)
C15 C16 H16 119.9
C17 C16 C15 120.15(12)
C17 C16 H16 119.9
C16 C17 H17 119.7
C18 C17 C16 120.58(12)
C18 C17 H17 119.7
C17 C18 H18 120.2
C17 C18 C19 119.66(12)
C19 C18 H18 120.2
C18 C19 H19 119.8
C18 C19 C20 120.41(13)
C20 C19 H19 119.8
C15 C20 H20 120.0
C19 C20 C15 120.08(12)
C19 C20 H20 120.0
N4 C21 C4 178.74(15)
O1 C22 H22A 110.5
O1 C22 H22B 110.5
O1 C22 C23 106.38(10)
H22A C22 H22B 108.6
C23 C22 H22A 110.5
C23 C22 H22B 110.5
C22 C23 H23A 109.5
C22 C23 H23B 109.5
C22 C23 H23C 109.5
H23A C23 H23B 109.5
H23A C23 H23C 109.5
H23B C23 H23C 109.5

loop_
_geom_bond_atom_site_label_1
_geom_bond_atom_site_label_2
_geom_bond_distance
O1 C5 1.3404(15)
O1 C22 1.4528(15)
N1 C1 1.3524(16)
N1 C5 1.3161(15)
N2 C2 1.4327(16)
N2 C12 1.3578(16)
N2 C14 1.3746(16)
N3 C12 1.3151(17)
N3 C13 1.3683(18)
N4 C21 1.1496(17)
C1 C2 1.3970(16)
C1 C6 1.4947(16)
C2 C3 1.4012(17)
C3 C4 1.3920(17)
C3 C15 1.4913(16)
C4 C5 1.4087(17)
C4 C21 1.4365(17)
C6 C7 1.3973(17)
C6 C11 1.4038(18)
C7 H7 0.9500
C7 C8 1.3857(17)
C8 H8 0.9500
C8 C9 1.3885(19)
C9 H9 0.9500
C9 C10 1.3844(19)
C10 H10 0.9500
C10 C11 1.3887(18)
C11 H11 0.9500
C12 H12 0.9500
C13 H13 0.9500
C13 C14 1.3561(18)
C14 H14 0.9500
C15 C16 1.3905(18)
C15 C20 1.3874(18)
C16 H16 0.9500
C16 C17 1.3819(18)
C17 H17 0.9500
C17 C18 1.374(2)
C18 H18 0.9500
C18 C19 1.377(2)
C19 H19 0.9500
C19 C20 1.3871(19)
C20 H20 0.9500
C22 H22A 0.9900
C22 H22B 0.9900
C22 C23 1.5058(19)
C23 H23A 0.9800
C23 H23B 0.9800
C23 H23C 0.9800

loop_
_geom_torsion_atom_site_label_1
_geom_torsion_atom_site_label_2
_geom_torsion_atom_site_label_3
_geom_torsion_atom_site_label_4
_geom_torsion
N1 C1 C2 N2 -179.44(10)
N1 C1 C2 C3 0.82(17)
N1 C1 C6 C7 -24.31(15)
N1 C1 C6 C11 154.29(12)
N2 C2 C3 C4 179.71(10)
N2 C2 C3 C15 -1.16(16)
N3 C13 C14 N2 -0.79(14)
C1 N1 C5 O1 -179.96(10)
C1 N1 C5 C4 -0.31(17)
C1 C2 C3 C4 -0.54(16)
C1 C2 C3 C15 178.59(11)
C1 C6 C7 C8 179.87(10)
C1 C6 C11 C10 -179.94(11)
C2 N2 C12 N3 -178.43(10)
C2 N2 C14 C13 178.80(11)
C2 C1 C6 C7 153.23(12)
C2 C1 C6 C11 -28.17(18)
C2 C3 C4 C5 -0.12(16)
C2 C3 C4 C21 177.25(11)
C2 C3 C15 C16 -66.71(16)
C2 C3 C15 C20 114.42(14)
C3 C4 C5 O1 -179.77(10)
C3 C4 C5 N1 0.57(17)
C3 C15 C16 C17 -177.73(11)
C3 C15 C20 C19 178.56(12)
C4 C3 C15 C16 112.39(13)
C4 C3 C15 C20 -66.48(16)
C5 O1 C22 C23 167.57(11)
C5 N1 C1 C2 -0.39(16)
C5 N1 C1 C6 177.29(10)
C6 C1 C2 N2 3.18(18)
C6 C1 C2 C3 -176.56(11)
C6 C7 C8 C9 0.15(18)
C7 C6 C11 C10 -1.36(18)
C7 C8 C9 C10 -1.34(19)
C8 C9 C10 C11 1.16(19)
C9 C10 C11 C6 0.20(18)
C11 C6 C7 C8 1.19(18)
C12 N2 C2 C1 -77.86(15)
C12 N2 C2 C3 101.89(13)
C12 N2 C14 C13 0.65(12)
C12 N3 C13 C14 0.61(14)
C13 N3 C12 N2 -0.17(13)
C14 N2 C2 C1 104.36(14)
C14 N2 C2 C3 -75.89(15)
C14 N2 C12 N3 -0.30(13)
C15 C3 C4 C5 -179.26(11)
C15 C3 C4 C21 -1.88(17)
C15 C16 C17 C18 -1.17(19)
C16 C15 C20 C19 -0.3(2)
C16 C17 C18 C19 0.3(2)
C17 C18 C19 C20 0.5(2)
C18 C19 C20 C15 -0.5(2)
C20 C15 C16 C17 1.15(18)
C21 C4 C5 O1 2.78(16)
C21 C4 C5 N1 -176.89(11)
C22 O1 C5 N1 1.57(16)
C22 O1 C5 C4 -178.11(10)
